data_7011471
loop_
_publ_author_name
'Lo\"ic Ropartz'
'Douglas F. Foster'
'Russell E. Morris'
'Alexandra M. Z. Slawin'
'David J. Cole-Hamilton'

_publ_section_title
;
 Hydrocarbonylation reactions using alkylphosphine-containing
 dendrimers based on a polyhedral oligosilsesquioxane core
;
_journal_issue 9
_journal_name_full 'J. Chem. Soc., Dalton Trans.'
_journal_page_first 1997
_journal_page_last 2008
_journal_paper_doi 10.1039/b200303a
_journal_year 2002
_chemical_formula_moiety 'C56 H104 O12 Si16'
_chemical_formula_sum 'C56 H104 O12 Si16'
_chemical_formula_weight 1418.83
_chemical_name_systematic
;
?
;
_space_group_IT_number 14
_symmetry_cell_setting monoclinic
_symmetry_space_group_name_Hall '-P 2ybc'
_symmetry_space_group_name_H-M 'P 1 21/c 1'
_atom_sites_solution_hydrogens geom
_atom_sites_solution_primary direct
_atom_sites_solution_secondary difmap
_audit_creation_method SHELXL-97
_cell_angle_alpha 90.00
_cell_angle_beta 96.445(3)
_cell_angle_gamma 90.00
_cell_formula_units_Z 2
_cell_length_a 13.6425(7)
_cell_length_b 13.8802(6)
_cell_length_c 23.2237(8)
_cell_measurement_reflns_used 24
_cell_measurement_temperature 293(2)
_cell_measurement_theta_max 168
_cell_measurement_theta_min 12
_cell_volume 4369.9(3)
_computing_cell_refinement 'Bruker SMART'
_computing_data_collection 'Bruker SMART'
_computing_data_reduction 'Bruker SHELXTL'
_computing_molecular_graphics 'Bruker SHELXTL'
_computing_publication_material 'Bruker SHELXTL'
_computing_structure_refinement 'SHELXL-97 (Sheldrick, 1997)'
_computing_structure_solution 'SHELXS-97 (Sheldrick, 1990)'
_diffrn_ambient_temperature 293(2)
_diffrn_detector_area_resol_mean 0.9
_diffrn_measured_fraction_theta_full 0.991
_diffrn_measured_fraction_theta_max 0.991
_diffrn_measurement_device_type 'CCD area detector'
_diffrn_measurement_method 'phi and omega scans'
_diffrn_radiation_monochromator graphite
_diffrn_radiation_source 'fine-focus sealed tube'
_diffrn_radiation_type MoK\a
_diffrn_radiation_wavelength 0.71073
_diffrn_reflns_av_R_equivalents 0.1106
_diffrn_reflns_av_sigmaI/netI 0.1270
_diffrn_reflns_limit_h_max 15
_diffrn_reflns_limit_h_min -13
_diffrn_reflns_limit_k_max 14
_diffrn_reflns_limit_k_min -15
_diffrn_reflns_limit_l_max 25
_diffrn_reflns_limit_l_min -20
_diffrn_reflns_number 18397
_diffrn_reflns_theta_full 23.23
_diffrn_reflns_theta_max 23.23
_diffrn_reflns_theta_min 1.71
_exptl_absorpt_coefficient_mu 0.277
_exptl_absorpt_correction_T_max 1.00000
_exptl_absorpt_correction_T_min 0.448671
_exptl_absorpt_correction_type SADABS
_exptl_crystal_colour colourless
_exptl_crystal_density_diffrn 1.078
_exptl_crystal_density_method 'not measured'
_exptl_crystal_description prism
_exptl_crystal_F_000 1520
_exptl_crystal_size_max .12
_exptl_crystal_size_mid .1
_exptl_crystal_size_min .1
_refine_diff_density_max 1.031
_refine_diff_density_min -1.052
_refine_diff_density_rms 0.191
_refine_ls_extinction_method none
_refine_ls_goodness_of_fit_ref 1.377
_refine_ls_hydrogen_treatment mixed
_refine_ls_matrix_type full
_refine_ls_number_parameters 159
_refine_ls_number_reflns 6202
_refine_ls_number_restraints 28
_refine_ls_restrained_S_all 23.229
_refine_ls_R_factor_all 0.3410
_refine_ls_R_factor_gt 0.1864
_refine_ls_shift/su_max 0.008
_refine_ls_shift/su_mean 0.001
_refine_ls_structure_factor_coef Fsqd
_refine_ls_weighting_details 'calc w=1/[\s^2^(Fo^2^)+(0.2000P)^2^+0.0000P] where P=(Fo^2^+2Fc^2^)/3'
_refine_ls_weighting_scheme calc
_refine_ls_wR_factor_gt 0.4487
_refine_ls_wR_factor_ref 0.5181
_reflns_number_gt 1892
_reflns_number_total 6202
_reflns_threshold_expression >2sigma(I)
_cod_data_source_file b200303a.txt
_cod_data_source_block G1-16vinyl
_cod_depositor_comments
;
The following automatic conversions were performed:
'_symmetry_cell_setting' value 'Monoclinic' changed to 'monoclinic'
according to '/home/saulius/struct/CIF-dictionaries/cif_core.dic'
dictionary named 'cif_core.dic' version 2.4.1 from 2010-06-29.

Automatic conversion script
Id: cif_fix_enum 1527 2010-12-29 10:47:43Z saulius 
;
_cod_original_sg_symbol_H-M P21/c
_cod_database_code 7011471

loop_
_symmetry_equiv_pos_as_xyz
'x, y, z'
'-x, y+1/2, -z+1/2'
'-x, -y, -z'
'x, -y-1/2, z-1/2'

loop_
_atom_site_label
_atom_site_type_symbol
_atom_site_fract_x
_atom_site_fract_y
_atom_site_fract_z
_atom_site_U_iso_or_equiv
_atom_site_adp_type
_atom_site_occupancy
_atom_site_symmetry_multiplicity
_atom_site_calc_flag
_atom_site_refinement_flags
_atom_site_disorder_assembly
_atom_site_disorder_group
Si1 Si -0.103(6) 0.888(6) 0.066(3) 0.09(2) Uani 1 1 d . . .
O1 O -0.155(12) 0.899(12) 0.001(8) 0.11(6) Uani 1 1 d . . .
Si2 Si -0.165(5) 0.939(6) -0.066(3) 0.09(2) Uani 1 1 d . . .
O2 O -0.068(12) 0.902(12) -0.095(6) 0.10(5) Uani 1 1 d . . .
Si3 Si 0.049(6) 0.898(6) -0.091(3) 0.09(2) Uani 1 1 d . . .
O3 O 0.088(11) 0.854(11) -0.030(7) 0.10(5) Uani 1 1 d . . .
Si4 Si 0.110(5) 0.849(5) 0.040(3) 0.09(2) Uani 1 1 d . . .
O4 O 0.004(11) 0.844(10) 0.065(6) 0.09(5) Uani 1 1 d . . .
O5 O -0.092(12) 0.989(16) 0.094(7) 0.12(7) Uani 1 1 d . . .
Si5 Si -0.3487(10) 0.7614(12) 0.1565(6) 0.17(5) Uani 1 1 d D . .
O6 O 0.167(12) 0.945(13) 0.063(6) 0.10(5) Uani 1 1 d . . .
Si6 Si -0.4850(13) 0.8458(9) -0.1114(6) 0.15(4) Uani 1 1 d D . .
Si7 Si 0.1125(9) 0.6407(12) -0.2023(7) 0.18(5) Uani 1 1 d D . .
Si8 Si 0.2200(9) 0.5412(11) 0.0654(6) 0.17(5) Uani 1 1 d D . .
C1 C -0.18(2) 0.81(2) 0.107(12) 0.12(9) Uiso 1 1 d . . .
H1A H -0.1763 0.7434 0.0900 0.146 Uiso 1 1 calc R . .
H1B H -0.1444 0.8021 0.1465 0.146 Uiso 1 1 calc R . .
C2 C -0.28(3) 0.84(3) 0.110(16) 0.17(14) Uiso 1 1 d . . .
H2A H -0.3138 0.8347 0.0709 0.209 Uiso 1 1 calc R . .
H2B H -0.2805 0.9020 0.1235 0.209 Uiso 1 1 calc R . .
C3 C -0.275(18) 0.90(2) -0.108(12) 0.11(9) Uiso 1 1 d . . .
H3A H -0.2849 0.9343 -0.1435 0.138 Uiso 1 1 calc R . .
H3B H -0.2668 0.8305 -0.1179 0.138 Uiso 1 1 calc R . .
C4 C -0.37(2) 0.91(2) -0.075(14) 0.14(11) Uiso 1 1 d . . .
H4A H -0.3805 0.9761 -0.0707 0.172 Uiso 1 1 calc R . .
H4B H -0.3514 0.8815 -0.0363 0.172 Uiso 1 1 calc R . .
C5 C 0.09(2) 0.83(2) -0.154(12) 0.12(9) Uiso 1 1 d . . .
H5A H 0.0579 0.8559 -0.1904 0.143 Uiso 1 1 calc R . .
H5B H 0.1604 0.8350 -0.1543 0.143 Uiso 1 1 calc R . .
C6 C 0.06(4) 0.73(3) -0.15(2) 0.2(2) Uiso 1 1 d . . .
H6A H -0.0099 0.7271 -0.1528 0.289 Uiso 1 1 calc R . .
H6B H 0.0842 0.7103 -0.1089 0.289 Uiso 1 1 calc R . .
C7 C 0.19(2) 0.746(19) 0.066(12) 0.12(9) Uiso 1 1 d . . .
H7A H 0.2504 0.7506 0.0499 0.143 Uiso 1 1 calc R . .
H7B H 0.2005 0.7485 0.1076 0.143 Uiso 1 1 calc R . .
C8 C 0.14(2) 0.65(2) 0.047(14) 0.14(11) Uiso 1 1 d . . .
H8A H 0.1177 0.6529 0.0055 0.172 Uiso 1 1 calc R . .
H8B H 0.0776 0.6448 0.0660 0.172 Uiso 1 1 calc R . .
C9 C -0.2952 0.7681 0.2308 0.200 Uiso 1 1 d D . .
H9A H -0.3167 0.8158 0.2546 0.240 Uiso 1 1 calc R . .
C10 C -0.2257 0.7069 0.2527 0.250 Uiso 1 1 d D . .
H10A H -0.2035 0.6589 0.2294 0.300 Uiso 1 1 calc R . .
H10B H -0.1994 0.7121 0.2913 0.300 Uiso 1 1 calc R . .
C11 C -0.4649 0.8180 0.1673 0.200 Uiso 1 1 d D . .
H11A H -0.4739 0.8450 0.2029 0.240 Uiso 1 1 calc R . .
C12 C -0.5378 0.8207 0.1234 0.250 Uiso 1 1 d D . .
H12A H -0.5284 0.7936 0.0878 0.300 Uiso 1 1 calc R . .
H12B H -0.5976 0.8496 0.1286 0.300 Uiso 1 1 calc R . .
C13 C -0.3567 0.6295 0.1343 0.250 Uiso 1 1 d D . .
H13A H -0.3918 0.5942 0.1610 0.375 Uiso 1 1 calc R . .
H13B H -0.2913 0.6036 0.1347 0.375 Uiso 1 1 calc R . .
H13C H -0.3909 0.6241 0.0960 0.375 Uiso 1 1 calc R . .
C14 C -0.5206 0.8604 -0.1896 0.200 Uiso 1 1 d D . .
H14A H -0.4839 0.8997 -0.2115 0.240 Uiso 1 1 calc R . .
C15 C -0.5995 0.8140 -0.2144 0.250 Uiso 1 1 d D . .
H15A H -0.6358 0.7748 -0.1922 0.300 Uiso 1 1 calc R . .
H15B H -0.6183 0.8207 -0.2539 0.300 Uiso 1 1 calc R . .
C16 C -0.4695 0.7170 -0.1086 0.200 Uiso 1 1 d D . .
H16A H -0.4891 0.6809 -0.1416 0.240 Uiso 1 1 calc R . .
C17 C -0.4309 0.6718 -0.0608 0.250 Uiso 1 1 d D . .
H17A H -0.4109 0.7068 -0.0274 0.300 Uiso 1 1 calc R . .
H17B H -0.4239 0.6052 -0.0608 0.300 Uiso 1 1 calc R . .
C18 C -0.5866 0.8869 -0.0673 0.250 Uiso 1 1 d D . .
H18A H -0.6480 0.8583 -0.0827 0.375 Uiso 1 1 calc R . .
H18B H -0.5922 0.9558 -0.0692 0.375 Uiso 1 1 calc R . .
H18C H -0.5708 0.8674 -0.0277 0.375 Uiso 1 1 calc R . .
C19 C 0.0345 0.6138 -0.2681 0.200 Uiso 1 1 d D . .
H19A H 0.0628 0.6045 -0.3023 0.240 Uiso 1 1 calc R . .
C20 C -0.0629 0.6071 -0.2688 0.250 Uiso 1 1 d D . .
H20A H -0.0919 0.6163 -0.2348 0.300 Uiso 1 1 calc R . .
H20B H -0.1020 0.5931 -0.3032 0.300 Uiso 1 1 calc R . .
C21 C 0.1145 0.5369 -0.1638 0.200 Uiso 1 1 d D . .
H21A H 0.1155 0.5448 -0.1240 0.240 Uiso 1 1 calc R . .
C22 C 0.1148 0.4455 -0.1818 0.250 Uiso 1 1 d D . .
H22A H 0.1139 0.4319 -0.2211 0.300 Uiso 1 1 calc R . .
H22B H 0.1160 0.3955 -0.1551 0.300 Uiso 1 1 calc R . .
C23 C 0.2449 0.6433 -0.2205 0.250 Uiso 1 1 d D . .
H23A H 0.2538 0.5943 -0.2486 0.375 Uiso 1 1 calc R . .
H23B H 0.2890 0.6315 -0.1860 0.375 Uiso 1 1 calc R . .
H23C H 0.2589 0.7053 -0.2359 0.375 Uiso 1 1 calc R . .
C24 C 0.3301 0.5396 0.0288 0.200 Uiso 1 1 d D . .
H24A H 0.3259 0.5558 -0.0103 0.240 Uiso 1 1 calc R . .
C25 C 0.4173 0.5156 0.0569 0.250 Uiso 1 1 d D . .
H25A H 0.4221 0.4992 0.0959 0.300 Uiso 1 1 calc R . .
H25B H 0.4732 0.5151 0.0374 0.300 Uiso 1 1 calc R . .
C26 C 0.1568 0.4370 0.0343 0.200 Uiso 1 1 d D . .
H26A H 0.1537 0.4281 -0.0056 0.240 Uiso 1 1 calc R . .
C27 C 0.1143 0.3719 0.0651 0.250 Uiso 1 1 d D . .
H27A H 0.1163 0.3791 0.1051 0.300 Uiso 1 1 calc R . .
H27B H 0.0824 0.3191 0.0468 0.300 Uiso 1 1 calc R . .
C28 C 0.2631 0.5457 0.1461 0.250 Uiso 1 1 d D . .
H28A H 0.3046 0.4912 0.1566 0.375 Uiso 1 1 calc R . .
H28B H 0.2069 0.5442 0.1675 0.375 Uiso 1 1 calc R . .
H28C H 0.2996 0.6040 0.1549 0.375 Uiso 1 1 calc R . .

loop_
_atom_site_aniso_label
_atom_site_aniso_U_11
_atom_site_aniso_U_22
_atom_site_aniso_U_33
_atom_site_aniso_U_23
_atom_site_aniso_U_13
_atom_site_aniso_U_12
Si1 0.09(5) 0.09(6) 0.08(5) 0.00(4) 0.02(4) -0.01(4)
O1 0.10(12) 0.10(13) 0.12(15) 0.01(11) 0.01(10) -0.01(10)
Si2 0.09(5) 0.09(6) 0.09(6) 0.00(4) -0.01(4) -0.01(4)
O2 0.12(14) 0.11(13) 0.08(11) -0.02(10) 0.01(9) -0.02(11)
Si3 0.10(6) 0.09(6) 0.08(5) -0.01(4) 0.01(4) 0.01(5)
O3 0.10(12) 0.10(12) 0.10(14) -0.01(10) 0.00(10) 0.02(10)
Si4 0.09(5) 0.08(5) 0.08(5) 0.00(4) 0.01(4) 0.01(4)
O4 0.10(13) 0.08(11) 0.08(11) 0.01(9) 0.00(9) -0.01(9)
O5 0.10(12) 0.2(2) 0.08(12) 0.03(13) 0.03(9) 0.04(13)
Si5 0.15(8) 0.20(12) 0.18(11) 0.02(9) 0.07(7) -0.03(8)
O6 0.11(12) 0.12(15) 0.07(11) -0.01(10) 0.00(9) 0.01(11)
Si6 0.08(6) 0.19(10) 0.19(10) -0.03(8) 0.00(6) 0.00(6)
Si7 0.19(11) 0.16(10) 0.18(11) -0.08(8) 0.02(8) 0.03(8)
Si8 0.16(9) 0.08(6) 0.26(14) 0.01(7) 0.00(9) 0.02(6)

loop_
_atom_type_symbol
_atom_type_description
_atom_type_scat_dispersion_real
_atom_type_scat_dispersion_imag
_atom_type_scat_source
C C 0.0033 0.0016 'International Tables Vol C Tables 4.2.6.8 and 6.1.1.4'
H H 0.0000 0.0000 'International Tables Vol C Tables 4.2.6.8 and 6.1.1.4'
O O 0.0106 0.0060 'International Tables Vol C Tables 4.2.6.8 and 6.1.1.4'
Si Si 0.0817 0.0704 'International Tables Vol C Tables 4.2.6.8 and 6.1.1.4'

loop_
_geom_angle_atom_site_label_1
_geom_angle_atom_site_label_2
_geom_angle_atom_site_label_3
_geom_angle
_geom_angle_site_symmetry_1
_geom_angle_site_symmetry_3
_geom_angle_publ_flag
O5 Si1 O4 108(9) . . ?
O5 Si1 O1 109(10) . . ?
O4 Si1 O1 109(9) . . ?
O5 Si1 C1 112(10) . . ?
O4 Si1 C1 109(10) . . ?
O1 Si1 C1 110(10) . . ?
Si1 O1 Si2 155(10) . . ?
O6 Si2 O2 110(9) 3_575 . ?
O6 Si2 O1 107(9) 3_575 . ?
O2 Si2 O1 108(9) . . ?
O6 Si2 C3 109(10) 3_575 . ?
O2 Si2 C3 110(10) . . ?
O1 Si2 C3 113(10) . . ?
Si3 O2 Si2 148(10) . . ?
O2 Si3 O3 107(9) . . ?
O2 Si3 O5 109(9) . 3_575 ?
O3 Si3 O5 108(9) . 3_575 ?
O2 Si3 C5 111(10) . . ?
O3 Si3 C5 114(10) . . ?
O5 Si3 C5 108(10) 3_575 . ?
Si4 O3 Si3 158(10) . . ?
O3 Si4 O4 107(8) . . ?
O3 Si4 O6 109(9) . . ?
O4 Si4 O6 110(9) . . ?
O3 Si4 C7 113(10) . . ?
O4 Si4 C7 111(10) . . ?
O6 Si4 C7 107(10) . . ?
Si1 O4 Si4 149(10) . . ?
Si1 O5 Si3 148(10) . 3_575 ?
C9 Si5 C11 96.5(7) . . ?
C9 Si5 C2 111(10) . . ?
C11 Si5 C2 111(10) . . ?
C9 Si5 C13 108.3(8) . . ?
C11 Si5 C13 115.5(9) . . ?
C2 Si5 C13 114(10) . . ?
Si2 O6 Si4 146(10) 3_575 . ?
C16 Si6 C14 99.4(7) . . ?
C16 Si6 C18 111.6(9) . . ?
C14 Si6 C18 111.8(8) . . ?
C16 Si6 C4 110(10) . . ?
C14 Si6 C4 120(10) . . ?
C18 Si6 C4 105(9) . . ?
C21 Si7 C19 104.1(7) . . ?
C21 Si7 C23 100.0(7) . . ?
C19 Si7 C23 107.6(9) . . ?
C21 Si7 C6 101(10) . . ?
C19 Si7 C6 117(10) . . ?
C23 Si7 C6 123(10) . . ?
C26 Si8 C24 100.8(6) . . ?
C26 Si8 C28 120.3(8) . . ?
C24 Si8 C28 106.4(6) . . ?
C26 Si8 C8 108(10) . . ?
C24 Si8 C8 114(10) . . ?
C28 Si8 C8 108(10) . . ?
C2 C1 Si1 116(10) . . ?
C1 C2 Si5 115(10) . . ?
C4 C3 Si2 112(10) . . ?
C3 C4 Si6 115(10) . . ?
C6 C5 Si3 107(10) . . ?
C5 C6 Si7 115(10) . . ?
C8 C7 Si4 110(10) . . ?
C7 C8 Si8 113(10) . . ?
C10 C9 Si5 121.9(4) . . ?
C12 C11 Si5 119.5(4) . . ?
C15 C14 Si6 119.0(6) . . ?
C17 C16 Si6 122.2(5) . . ?
C20 C19 Si7 121.3(5) . . ?
C22 C21 Si7 130.0(6) . . ?
C25 C24 Si8 121.0(5) . . ?
C27 C26 Si8 123.4(5) . . ?

loop_
_geom_bond_atom_site_label_1
_geom_bond_atom_site_label_2
_geom_bond_distance
_geom_bond_site_symmetry_2
_geom_bond_publ_flag
Si1 O5 1.5(2) . ?
Si1 O4 1.59(17) . ?
Si1 O1 1.59(18) . ?
Si1 C1 1.8(3) . ?
O1 Si2 1.64(18) . ?
Si2 O6 1.61(19) 3_575 ?
Si2 O2 1.63(18) . ?
Si2 C3 1.8(3) . ?
O2 Si3 1.59(18) . ?
Si3 O3 1.59(18) . ?
Si3 O5 1.7(2) 3_575 ?
Si3 C5 1.9(3) . ?
O3 Si4 1.61(17) . ?
Si4 O4 1.61(17) . ?
Si4 O6 1.61(19) . ?
Si4 C7 1.8(3) . ?
O5 Si3 1.7(2) 3_575 ?
Si5 C9 1.798(12) . ?
Si5 C11 1.811(12) . ?
Si5 C2 1.8(4) . ?
Si5 C13 1.902(16) . ?
O6 Si2 1.61(19) 3_575 ?
Si6 C16 1.800(12) . ?
Si6 C14 1.837(14) . ?
Si6 C18 1.901(16) . ?
Si6 C4 1.9(3) . ?
Si7 C21 1.695(17) . ?
Si7 C19 1.800(13) . ?
Si7 C23 1.900(15) . ?
Si7 C6 2.0(5) . ?
Si8 C26 1.794(12) . ?
Si8 C24 1.808(12) . ?
Si8 C28 1.901(15) . ?
Si8 C8 1.9(3) . ?
C1 C2 1.5(4) . ?
C3 C4 1.5(4) . ?
C5 C6 1.4(5) . ?
C7 C8 1.5(4) . ?
C9 C10 1.3315 . ?
C11 C12 1.3425 . ?
C14 C15 1.3290 . ?
C16 C17 1.3303 . ?
C19 C20 1.3307 . ?
C21 C22 1.3354 . ?
C24 C25 1.3323 . ?
C26 C27 1.3261 . ?

loop_
_geom_torsion_atom_site_label_1
_geom_torsion_atom_site_label_2
_geom_torsion_atom_site_label_3
_geom_torsion_atom_site_label_4
_geom_torsion
_geom_torsion_site_symmetry_1
_geom_torsion_site_symmetry_2
_geom_torsion_site_symmetry_3
_geom_torsion_site_symmetry_4
_geom_torsion_publ_flag
O5 Si1 O1 Si2 59(31) . . . . ?
O4 Si1 O1 Si2 -59(31) . . . . ?
C1 Si1 O1 Si2 -179(27) . . . . ?
Si1 O1 Si2 O6 -59(31) . . . 3_575 ?
Si1 O1 Si2 O2 60(31) . . . . ?
Si1 O1 Si2 C3 -179(27) . . . . ?
O6 Si2 O2 Si3 62(24) 3_575 . . . ?
O1 Si2 O2 Si3 -55(24) . . . . ?
C3 Si2 O2 Si3 -178(22) . . . . ?
Si2 O2 Si3 O3 55(24) . . . . ?
Si2 O2 Si3 O5 -62(24) . . . 3_575 ?
Si2 O2 Si3 C5 180(21) . . . . ?
O2 Si3 O3 Si4 -67(32) . . . . ?
O5 Si3 O3 Si4 50(33) 3_575 . . . ?
C5 Si3 O3 Si4 170(29) . . . . ?
Si3 O3 Si4 O4 65(32) . . . . ?
Si3 O3 Si4 O6 -53(32) . . . . ?
Si3 O3 Si4 C7 -171(29) . . . . ?
O5 Si1 O4 Si4 -67(22) . . . . ?
O1 Si1 O4 Si4 51(22) . . . . ?
C1 Si1 O4 Si4 171(19) . . . . ?
O3 Si4 O4 Si1 -51(22) . . . . ?
O6 Si4 O4 Si1 67(22) . . . . ?
C7 Si4 O4 Si1 -175(19) . . . . ?
O4 Si1 O5 Si3 63(23) . . . 3_575 ?
O1 Si1 O5 Si3 -56(23) . . . 3_575 ?
C1 Si1 O5 Si3 -177(20) . . . 3_575 ?
O3 Si4 O6 Si2 58(21) . . . 3_575 ?
O4 Si4 O6 Si2 -58(21) . . . 3_575 ?
C7 Si4 O6 Si2 -179(20) . . . 3_575 ?
O5 Si1 C1 C2 63(27) . . . . ?
O4 Si1 C1 C2 -177(23) . . . . ?
O1 Si1 C1 C2 -58(27) . . . . ?
Si1 C1 C2 Si5 -174(17) . . . . ?
C9 Si5 C2 C1 63(29) . . . . ?
C11 Si5 C2 C1 169(23) . . . . ?
C13 Si5 C2 C1 -60(29) . . . . ?
O6 Si2 C3 C4 -73(23) 3_575 . . . ?
O2 Si2 C3 C4 166(20) . . . . ?
O1 Si2 C3 C4 46(24) . . . . ?
Si2 C3 C4 Si6 -170(15) . . . . ?
C16 Si6 C4 C3 68(24) . . . . ?
C14 Si6 C4 C3 -46(26) . . . . ?
C18 Si6 C4 C3 -172(20) . . . . ?
O2 Si3 C5 C6 -67(30) . . . . ?
O3 Si3 C5 C6 54(30) . . . . ?
O5 Si3 C5 C6 174(27) 3_575 . . . ?
Si3 C5 C6 Si7 -172(21) . . . . ?
C21 Si7 C6 C5 154(32) . . . . ?
C19 Si7 C6 C5 -94(34) . . . . ?
C23 Si7 C6 C5 44(42) . . . . ?
O3 Si4 C7 C8 -62(24) . . . . ?
O4 Si4 C7 C8 59(24) . . . . ?
O6 Si4 C7 C8 179(20) . . . . ?
Si4 C7 C8 Si8 174(14) . . . . ?
C26 Si8 C8 C7 -174(19) . . . . ?
C24 Si8 C8 C7 -63(24) . . . . ?
C28 Si8 C8 C7 55(24) . . . . ?
C11 Si5 C9 C10 154.5(3) . . . . ?
C2 Si5 C9 C10 -91(13) . . . . ?
C13 Si5 C9 C10 34.9(11) . . . . ?
C9 Si5 C11 C12 -172.7(3) . . . . ?
C2 Si5 C11 C12 72(13) . . . . ?
C13 Si5 C11 C12 -58.9(10) . . . . ?
C16 Si6 C14 C15 57.9(8) . . . . ?
C18 Si6 C14 C15 -60.0(7) . . . . ?
C4 Si6 C14 C15 177(11) . . . . ?
C14 Si6 C16 C17 171.2(3) . . . . ?
C18 Si6 C16 C17 -70.7(9) . . . . ?
C4 Si6 C16 C17 45(10) . . . . ?
C21 Si7 C19 C20 74.3(9) . . . . ?
C23 Si7 C19 C20 179.8(4) . . . . ?
C6 Si7 C19 C20 -36(16) . . . . ?
C19 Si7 C21 C22 36.5(10) . . . . ?
C23 Si7 C21 C22 -74.6(6) . . . . ?
C6 Si7 C21 C22 159(15) . . . . ?
C26 Si8 C24 C25 -108.0(6) . . . . ?
C28 Si8 C24 C25 18.3(9) . . . . ?
C8 Si8 C24 C25 137(11) . . . . ?
C24 Si8 C26 C27 135.0(4) . . . . ?
C28 Si8 C26 C27 18.5(10) . . . . ?
C8 Si8 C26 C27 -105(10) . . . . ?
